data_4088078
loop_
_publ_author_name
'Bienfait, Andr\'e M.'
'Wolf, Benjamin M.'
'T\"ornroos, Karl W.'
'Anwander, Reiner'

_publ_section_title
;
 Ln(II)/Pb(II)--Ln(III)/Pb(0) Redox Approach toward Rare-Earth-Metal
 Half-Sandwich Complexes
;
_journal_issue 24
_journal_name_full Organometallics
_journal_page_first 5734
_journal_paper_doi 10.1021/acs.organomet.5b00837
_journal_volume 34
_journal_year 2015
_chemical_formula_moiety 'C48 H84 Eu2 N8 O4'
_chemical_formula_sum 'C48 H84 Eu2 N8 O4'
_chemical_formula_weight 1141.15
_space_group_crystal_system monoclinic
_space_group_IT_number 14
_space_group_name_Hall '-P 2ybc'
_space_group_name_H-M_alt 'P 1 21/c 1'
_atom_sites_solution_hydrogens geom
_audit_creation_method SHELXL-2014/7
_cell_angle_alpha 90
_cell_angle_beta 104.4952(6)
_cell_angle_gamma 90
_cell_formula_units_Z 2
_cell_length_a 10.4307(5)
_cell_length_b 13.7958(7)
_cell_length_c 19.0532(10)
_cell_measurement_reflns_used 9850
_cell_measurement_temperature 123(2)
_cell_measurement_theta_max 30.04
_cell_measurement_theta_min 2.59
_cell_volume 2654.5(2)
_computing_cell_refinement 'Bruker SAINT'
_computing_data_collection 'Bruker APEX2'
_computing_data_reduction 'Bruker SAINT'
_computing_structure_refinement 'SHELXL-2014/7 (Sheldrick, 2014)'
_computing_structure_solution 'SHELXS-97 (Sheldrick, 2008)'
_diffrn_ambient_temperature 123(2)
_diffrn_measured_fraction_theta_full 0.995
_diffrn_measured_fraction_theta_max 0.997
_diffrn_measurement_device_type 'Bruker APEX-II CCD'
_diffrn_measurement_method '\w scans'
_diffrn_radiation_type MoK\a
_diffrn_radiation_wavelength 0.71073
_diffrn_reflns_av_R_equivalents 0.0351
_diffrn_reflns_av_unetI/netI 0.0210
_diffrn_reflns_Laue_measured_fraction_full 0.995
_diffrn_reflns_Laue_measured_fraction_max 0.997
_diffrn_reflns_limit_h_max 14
_diffrn_reflns_limit_h_min -14
_diffrn_reflns_limit_k_max 19
_diffrn_reflns_limit_k_min -19
_diffrn_reflns_limit_l_max 26
_diffrn_reflns_limit_l_min -26
_diffrn_reflns_number 43827
_diffrn_reflns_point_group_measured_fraction_full 0.995
_diffrn_reflns_point_group_measured_fraction_max 0.997
_diffrn_reflns_theta_full 25.242
_diffrn_reflns_theta_max 30.048
_diffrn_reflns_theta_min 1.843
_diffrn_source 'rotating anode'
_exptl_absorpt_coefficient_mu 2.388
_exptl_absorpt_correction_T_max 0.81800
_exptl_absorpt_correction_T_min 0.53854
_exptl_absorpt_correction_type numerical
_exptl_absorpt_process_details SADABS-2014/3
_exptl_crystal_colour 'pale yellow'
_exptl_crystal_density_diffrn 1.428
_exptl_crystal_description 'flat prism'
_exptl_crystal_F_000 1172
_exptl_crystal_size_max 0.417
_exptl_crystal_size_mid 0.396
_exptl_crystal_size_min 0.138
_refine_diff_density_max 2.776
_refine_diff_density_min -0.772
_refine_diff_density_rms 0.119
_refine_ls_extinction_method none
_refine_ls_goodness_of_fit_ref 1.211
_refine_ls_hydrogen_treatment constr
_refine_ls_matrix_type full
_refine_ls_number_parameters 301
_refine_ls_number_reflns 7774
_refine_ls_number_restraints 9
_refine_ls_restrained_S_all 1.211
_refine_ls_R_factor_all 0.0303
_refine_ls_R_factor_gt 0.0294
_refine_ls_shift/su_max 0.004
_refine_ls_shift/su_mean 0.000
_refine_ls_structure_factor_coef Fsqd
_refine_ls_weighting_details 'w=1/[\s^2^(Fo^2^)+(0.0281P)^2^+5.5270P] where P=(Fo^2^+2Fc^2^)/3'
_refine_ls_weighting_scheme calc
_refine_ls_wR_factor_gt 0.0782
_refine_ls_wR_factor_ref 0.0788
_reflns_Friedel_coverage 0.000
_reflns_number_gt 7499
_reflns_number_total 7774
_reflns_threshold_expression 'I > 2\s(I)'
_cod_data_source_file om5b00837_si_002.cif
_cod_data_source_block Compound4
_cod_original_sg_symbol_H-M 'P 21/c'
_cod_database_code 4088078
_shelx_shelxl_version_number 2014/7
_shelx_space_group_comment
;
The symmetry employed for this shelxl refinement is uniquely defined
by the following loop, which should always be used as a source of
symmetry information in preference to the above space-group names.
They are only intended as comments.
;

loop_
_space_group_symop_operation_xyz
'x, y, z'
'-x, y+1/2, -z+1/2'
'-x, -y, -z'
'x, -y-1/2, z-1/2'

loop_
_atom_site_label
_atom_site_type_symbol
_atom_site_fract_x
_atom_site_fract_y
_atom_site_fract_z
_atom_site_U_iso_or_equiv
_atom_site_adp_type
_atom_site_occupancy
_atom_site_site_symmetry_order
_atom_site_calc_flag
_atom_site_refinement_flags_posn
_atom_site_refinement_flags_adp
_atom_site_refinement_flags_occupancy
_atom_site_disorder_assembly
_atom_site_disorder_group
Eu1 Eu 0.52226(2) 0.35879(2) 0.53144(2) 0.01505(4) Uani 1 1 d . . . . .
O1 O 0.3562(2) 0.22926(14) 0.46003(11) 0.0255(4) Uani 1 1 d . . . . .
N1 N 0.6439(2) 0.53862(15) 0.56960(11) 0.0172(4) Uani 1 1 d . . . . .
C1 C 0.3687(3) 0.1316(2) 0.48799(19) 0.0305(6) Uani 1 1 d . . . . .
H1A H 0.2862 0.1109 0.5004 0.037 Uiso 1 1 calc R U . . .
H1B H 0.4429 0.1270 0.5320 0.037 Uiso 1 1 calc R U . . .
O2 O 0.37712(19) 0.30130(15) 0.61460(11) 0.0252(4) Uani 1 1 d D . . . .
N2 N 0.5248(2) 0.54867(15) 0.58899(12) 0.0181(4) Uani 1 1 d . . . . .
C2 C 0.3953(3) 0.0695(2) 0.4278(2) 0.0353(7) Uani 1 1 d . . . . .
H2A H 0.3669 0.0016 0.4315 0.042 Uiso 1 1 calc R U . . .
H2B H 0.4901 0.0705 0.4276 0.042 Uiso 1 1 calc R U . . .
N3 N 0.6809(2) 0.22206(16) 0.58339(12) 0.0196(4) Uani 1 1 d . . . . .
C3 C 0.3102(4) 0.1196(3) 0.3615(2) 0.0429(8) Uani 1 1 d . . . . .
H3A H 0.2165 0.0992 0.3525 0.051 Uiso 1 1 calc R U . . .
H3B H 0.3424 0.1058 0.3179 0.051 Uiso 1 1 calc R U . . .
N4 N 0.6811(2) 0.22647(16) 0.51076(12) 0.0192(4) Uani 1 1 d . . . . .
C4 C 0.3265(4) 0.2263(2) 0.38193(17) 0.0331(6) Uani 1 1 d . . . . .
H4A H 0.3996 0.2553 0.3644 0.040 Uiso 1 1 calc R U . . .
H4B H 0.2440 0.2624 0.3605 0.040 Uiso 1 1 calc R U . . .
C5 C 0.4319(15) 0.248(2) 0.6806(13) 0.032(2) Uani 0.452(6) 1 d D . P A 1
H5A H 0.4557 0.2924 0.7227 0.038 Uiso 0.452(6) 1 calc R U P A 1
H5B H 0.5118 0.2116 0.6771 0.038 Uiso 0.452(6) 1 calc R U P A 1
C6 C 0.3224(9) 0.1794(6) 0.6878(5) 0.0380(11) Uani 0.452(6) 1 d D . P A 1
H6A H 0.3178 0.1219 0.6561 0.046 Uiso 0.452(6) 1 calc R U P A 1
H6B H 0.3334 0.1581 0.7385 0.046 Uiso 0.452(6) 1 calc R U P A 1
C7 C 0.2032(8) 0.2431(6) 0.6629(5) 0.0364(11) Uani 0.452(6) 1 d D . P A 1
H7A H 0.1897 0.2842 0.7031 0.044 Uiso 0.452(6) 1 calc R U P A 1
H7B H 0.1225 0.2039 0.6438 0.044 Uiso 0.452(6) 1 calc R U P A 1
C8 C 0.2351(11) 0.3043(18) 0.6038(10) 0.027(2) Uani 0.452(6) 1 d D . P A 1
H8A H 0.1906 0.2780 0.5555 0.032 Uiso 0.452(6) 1 calc R U P A 1
H8B H 0.2050 0.3718 0.6069 0.032 Uiso 0.452(6) 1 calc R U P A 1
C5A C 0.4132(12) 0.2352(18) 0.6747(11) 0.032(2) Uani 0.548(6) 1 d D . P A 2
H5A1 H 0.4799 0.2646 0.7154 0.038 Uiso 0.548(6) 1 calc R U P A 2
H5A2 H 0.4495 0.1743 0.6601 0.038 Uiso 0.548(6) 1 calc R U P A 2
C6A C 0.2839(7) 0.2165(5) 0.6959(4) 0.0380(11) Uani 0.548(6) 1 d D . P A 2
H6A1 H 0.2842 0.1516 0.7182 0.046 Uiso 0.548(6) 1 calc R U P A 2
H6A2 H 0.2686 0.2662 0.7304 0.046 Uiso 0.548(6) 1 calc R U P A 2
C7A C 0.1812(6) 0.2225(5) 0.6254(4) 0.0364(11) Uani 0.548(6) 1 d D . P A 2
H7A1 H 0.0930 0.2385 0.6329 0.044 Uiso 0.548(6) 1 calc R U P A 2
H7A2 H 0.1752 0.1611 0.5978 0.044 Uiso 0.548(6) 1 calc R U P A 2
C8A C 0.2340(9) 0.3040(14) 0.5876(7) 0.027(2) Uani 0.548(6) 1 d D . P A 2
H8A1 H 0.2083 0.2945 0.5344 0.032 Uiso 0.548(6) 1 calc R U P A 2
H8A2 H 0.1987 0.3671 0.5990 0.032 Uiso 0.548(6) 1 calc R U P A 2
C9 C 0.5403(3) 0.51038(19) 0.65561(14) 0.0210(5) Uani 1 1 d . . . . .
C10 C 0.6683(3) 0.4727(2) 0.67995(14) 0.0235(5) Uani 1 1 d . . . . .
H10A H 0.7090 0.4435 0.7284 0.028 Uiso 1 1 calc R U . . .
C11 C 0.7312(2) 0.49359(17) 0.62464(13) 0.0186(4) Uani 1 1 d . . . . .
C12 C 0.8740(3) 0.4790(2) 0.62236(15) 0.0234(5) Uani 1 1 d . . . . .
C13 C 0.8813(3) 0.4292(3) 0.55166(19) 0.0345(7) Uani 1 1 d . . . . .
H13A H 0.8470 0.3630 0.5509 0.052 Uiso 1 1 calc R U . . .
H13B H 0.9736 0.4273 0.5484 0.052 Uiso 1 1 calc R U . . .
H13C H 0.8279 0.4656 0.5104 0.052 Uiso 1 1 calc R U . . .
C14 C 0.9406(3) 0.5785(2) 0.6258(2) 0.0373(7) Uani 1 1 d . . . . .
H14A H 0.9372 0.6111 0.6711 0.056 Uiso 1 1 calc R U . . .
H14B H 0.8940 0.6178 0.5845 0.056 Uiso 1 1 calc R U . . .
H14C H 1.0331 0.5702 0.6242 0.056 Uiso 1 1 calc R U . . .
C15 C 0.9466(3) 0.4175(3) 0.6867(2) 0.0402(8) Uani 1 1 d . . . . .
H15A H 0.9026 0.3545 0.6850 0.060 Uiso 1 1 calc R U . . .
H15B H 0.9454 0.4507 0.7320 0.060 Uiso 1 1 calc R U . . .
H15C H 1.0385 0.4077 0.6843 0.060 Uiso 1 1 calc R U . . .
C16 C 0.4310(3) 0.5151(2) 0.69373(17) 0.0330(6) Uani 1 1 d . . . . .
H16A H 0.4519 0.5646 0.7318 0.050 Uiso 1 1 calc R U . . .
H16B H 0.4218 0.4520 0.7155 0.050 Uiso 1 1 calc R U . . .
H16C H 0.3477 0.5319 0.6588 0.050 Uiso 1 1 calc R U . . .
C17 C 0.7785(3) 0.16895(18) 0.50078(14) 0.0189(4) Uani 1 1 d . . . . .
C18 C 0.8437(3) 0.12607(19) 0.56676(15) 0.0222(5) Uani 1 1 d . . . . .
H18A H 0.9162 0.0822 0.5755 0.027 Uiso 1 1 calc R U . . .
C19 C 0.7784(3) 0.16217(18) 0.61683(14) 0.0196(4) Uani 1 1 d . . . . .
C20 C 0.8048(4) 0.1422(2) 0.69630(17) 0.0319(6) Uani 1 1 d . . . . .
H20A H 0.7531 0.1871 0.7182 0.048 Uiso 1 1 calc R U . . .
H20B H 0.8994 0.1511 0.7190 0.048 Uiso 1 1 calc R U . . .
H20C H 0.7793 0.0754 0.7038 0.048 Uiso 1 1 calc R U . . .
C21 C 0.8103(3) 0.1579(2) 0.42782(16) 0.0240(5) Uani 1 1 d . . . . .
C22 C 0.7196(5) 0.2192(3) 0.3706(2) 0.0534(12) Uani 1 1 d . . . . .
H22A H 0.6274 0.2005 0.3667 0.080 Uiso 1 1 calc R U . . .
H22B H 0.7408 0.2092 0.3239 0.080 Uiso 1 1 calc R U . . .
H22C H 0.7317 0.2877 0.3842 0.080 Uiso 1 1 calc R U . . .
C23 C 0.7956(4) 0.0514(2) 0.40421(19) 0.0362(7) Uani 1 1 d . . . . .
H23A H 0.7031 0.0313 0.3972 0.054 Uiso 1 1 calc R U . . .
H23B H 0.8524 0.0110 0.4417 0.054 Uiso 1 1 calc R U . . .
H23C H 0.8218 0.0437 0.3586 0.054 Uiso 1 1 calc R U . . .
C24 C 0.9555(4) 0.1862(3) 0.4354(2) 0.0473(9) Uani 1 1 d . . . . .
H24A H 0.9708 0.2519 0.4553 0.071 Uiso 1 1 calc R U . . .
H24B H 0.9750 0.1842 0.3877 0.071 Uiso 1 1 calc R U . . .
H24C H 1.0135 0.1406 0.4681 0.071 Uiso 1 1 calc R U . . .

loop_
_atom_site_aniso_label
_atom_site_aniso_U_11
_atom_site_aniso_U_22
_atom_site_aniso_U_33
_atom_site_aniso_U_23
_atom_site_aniso_U_13
_atom_site_aniso_U_12
Eu1 0.01607(6) 0.01167(6) 0.01703(7) 0.00156(4) 0.00343(4) 0.00114(4)
O1 0.0318(10) 0.0172(9) 0.0259(9) -0.0029(7) 0.0045(8) -0.0031(7)
N1 0.0178(9) 0.0149(9) 0.0177(9) 0.0014(7) 0.0020(7) 0.0002(7)
C1 0.0353(15) 0.0176(12) 0.0374(16) 0.0007(11) 0.0065(12) -0.0033(11)
O2 0.0206(9) 0.0285(10) 0.0272(10) 0.0086(8) 0.0074(7) 0.0019(7)
N2 0.0200(9) 0.0152(9) 0.0190(9) 0.0001(7) 0.0046(8) 0.0001(7)
C2 0.0352(16) 0.0198(13) 0.053(2) -0.0056(13) 0.0142(14) -0.0002(11)
N3 0.0226(10) 0.0174(9) 0.0189(9) 0.0009(7) 0.0055(8) 0.0036(8)
C3 0.060(2) 0.0270(15) 0.0386(18) -0.0134(14) 0.0073(16) -0.0012(15)
N4 0.0209(10) 0.0185(10) 0.0182(9) 0.0015(7) 0.0048(8) 0.0023(8)
C4 0.0442(18) 0.0253(14) 0.0273(14) -0.0050(11) 0.0040(12) 0.0044(12)
C5 0.033(3) 0.036(6) 0.027(3) 0.011(4) 0.009(3) 0.003(3)
C6 0.047(4) 0.033(3) 0.040(3) 0.007(3) 0.022(2) 0.001(2)
C7 0.030(2) 0.035(3) 0.049(3) -0.006(2) 0.018(3) -0.0102(19)
C8 0.0222(13) 0.0355(16) 0.024(6) 0.000(4) 0.009(2) 0.0020(12)
C5A 0.033(3) 0.036(6) 0.027(3) 0.011(4) 0.009(3) 0.003(3)
C6A 0.047(4) 0.033(3) 0.040(3) 0.007(3) 0.022(2) 0.001(2)
C7A 0.030(2) 0.035(3) 0.049(3) -0.006(2) 0.018(3) -0.0102(19)
C8A 0.0222(13) 0.0355(16) 0.024(6) 0.000(4) 0.009(2) 0.0020(12)
C9 0.0282(12) 0.0183(11) 0.0173(11) -0.0008(9) 0.0075(9) 0.0003(9)
C10 0.0314(13) 0.0232(12) 0.0139(10) 0.0013(9) 0.0021(9) 0.0018(10)
C11 0.0213(11) 0.0126(10) 0.0189(11) 0.0002(8) -0.0004(9) 0.0000(8)
C12 0.0195(11) 0.0197(11) 0.0277(13) -0.0006(10) -0.0004(9) -0.0009(9)
C13 0.0226(13) 0.0408(17) 0.0413(17) -0.0103(14) 0.0101(12) -0.0025(12)
C14 0.0224(13) 0.0283(15) 0.056(2) -0.0023(14) 0.0004(13) -0.0068(11)
C15 0.0278(15) 0.0419(18) 0.0449(19) 0.0118(15) -0.0023(13) 0.0095(13)
C16 0.0416(17) 0.0337(15) 0.0299(15) -0.0007(12) 0.0203(13) 0.0022(13)
C17 0.0213(11) 0.0141(10) 0.0225(11) 0.0008(9) 0.0074(9) 0.0006(8)
C18 0.0208(11) 0.0194(11) 0.0261(12) 0.0025(9) 0.0054(10) 0.0054(9)
C19 0.0223(11) 0.0159(10) 0.0193(11) 0.0021(9) 0.0025(9) 0.0014(9)
C20 0.0399(17) 0.0325(16) 0.0214(13) 0.0067(11) 0.0038(12) 0.0095(12)
C21 0.0290(13) 0.0206(12) 0.0257(13) 0.0011(10) 0.0131(10) 0.0008(10)
C22 0.079(3) 0.059(3) 0.0288(16) 0.0191(17) 0.0259(18) 0.036(2)
C23 0.054(2) 0.0264(14) 0.0333(16) -0.0066(12) 0.0197(15) -0.0046(13)
C24 0.044(2) 0.057(2) 0.050(2) -0.0086(18) 0.0303(17) -0.0191(18)

loop_
_atom_type_symbol
_atom_type_description
_atom_type_scat_dispersion_real
_atom_type_scat_dispersion_imag
_atom_type_scat_source
C C 0.0033 0.0016 'International Tables Vol C Tables 4.2.6.8 and 6.1.1.4'
H H 0.0000 0.0000 'International Tables Vol C Tables 4.2.6.8 and 6.1.1.4'
N N 0.0061 0.0033 'International Tables Vol C Tables 4.2.6.8 and 6.1.1.4'
O O 0.0106 0.0060 'International Tables Vol C Tables 4.2.6.8 and 6.1.1.4'
Eu Eu -0.1578 3.6682 'International Tables Vol C Tables 4.2.6.8 and 6.1.1.4'

loop_
_geom_angle_atom_site_label_1
_geom_angle_atom_site_label_2
_geom_angle_atom_site_label_3
_geom_angle
_geom_angle_site_symmetry_1
_geom_angle_site_symmetry_3
N3 Eu1 N4 31.51(7) . .
N3 Eu1 N2 132.73(7) . 3_666
N4 Eu1 N2 101.75(7) . 3_666
N3 Eu1 O2 87.57(7) . .
N4 Eu1 O2 112.18(7) . .
N2 Eu1 O2 133.92(6) 3_666 .
N3 Eu1 O1 88.71(7) . .
N4 Eu1 O1 78.64(7) . .
N2 Eu1 O1 85.48(7) 3_666 .
O2 Eu1 O1 72.26(7) . .
N3 Eu1 N1 157.20(7) . 3_666
N4 Eu1 N1 126.77(7) . 3_666
N2 Eu1 N1 30.80(7) 3_666 3_666
O2 Eu1 N1 103.47(6) . 3_666
O1 Eu1 N1 76.12(6) . 3_666
N3 Eu1 N1 110.38(7) . .
N4 Eu1 N1 113.78(7) . .
N2 Eu1 N1 76.34(6) 3_666 .
O2 Eu1 N1 114.29(7) . .
O1 Eu1 N1 159.61(6) . .
N1 Eu1 N1 83.51(7) 3_666 .
N3 Eu1 N2 126.34(7) . .
N4 Eu1 N2 140.69(7) . .
N2 Eu1 N2 82.38(7) 3_666 .
O2 Eu1 N2 89.81(7) . .
O1 Eu1 N2 140.48(6) . .
N1 Eu1 N2 74.29(6) 3_666 .
N1 Eu1 N2 28.51(6) . .
N3 Eu1 C11 85.73(7) . .
N4 Eu1 C11 97.35(7) . .
N2 Eu1 C11 99.52(7) 3_666 .
O2 Eu1 C11 105.80(7) . .
O1 Eu1 C11 174.20(6) . .
N1 Eu1 C11 109.68(7) 3_666 .
N1 Eu1 C11 26.18(6) . .
N2 Eu1 C11 43.98(6) . .
N3 Eu1 C9 106.96(7) . .
N4 Eu1 C9 132.40(7) . .
N2 Eu1 C9 107.81(7) 3_666 .
O2 Eu1 C9 70.97(7) . .
O1 Eu1 C9 139.07(7) . .
N1 Eu1 C9 95.56(7) 3_666 .
N1 Eu1 C9 43.38(7) . .
N2 Eu1 C9 25.50(6) . .
C11 Eu1 C9 42.09(7) . .
N3 Eu1 C10 84.41(7) . .
N4 Eu1 C10 107.30(7) . .
N2 Eu1 C10 118.68(7) 3_666 .
O2 Eu1 C10 80.41(7) . .
O1 Eu1 C10 152.07(7) . .
N1 Eu1 C10 116.80(7) 3_666 .
N1 Eu1 C10 42.66(6) . .
N2 Eu1 C10 42.50(6) . .
C11 Eu1 C10 25.39(7) . .
C9 Eu1 C10 25.19(7) . .
N3 Eu1 Eu1 147.23(5) . 3_666
N4 Eu1 Eu1 131.90(5) . 3_666
N2 Eu1 Eu1 43.73(5) 3_666 3_666
O2 Eu1 Eu1 115.77(5) . 3_666
O1 Eu1 Eu1 119.23(5) . 3_666
N1 Eu1 Eu1 43.11(5) 3_666 3_666
N1 Eu1 Eu1 40.40(4) . 3_666
N2 Eu1 Eu1 38.65(4) . 3_666
C11 Eu1 Eu1 66.57(4) . 3_666
C9 Eu1 Eu1 64.10(5) . 3_666
C10 Eu1 Eu1 77.78(5) . 3_666
C1 O1 C4 109.3(2) . .
C1 O1 Eu1 117.25(17) . .
C4 O1 Eu1 119.87(18) . .
C11 N1 N2 108.2(2) . .
C11 N1 Eu1 174.92(17) . 3_666
N2 N1 Eu1 71.01(12) . 3_666
C11 N1 Eu1 88.16(14) . .
N2 N1 Eu1 77.30(12) . .
Eu1 N1 Eu1 96.49(6) 3_666 .
O1 C1 C2 105.5(3) . .
O1 C1 H1A 110.6 . .
C2 C1 H1A 110.6 . .
O1 C1 H1B 110.6 . .
C2 C1 H1B 110.6 . .
H1A C1 H1B 108.8 . .
C8 O2 C5 107.8(9) . .
C5A O2 C8A 109.8(6) . .
C5A O2 Eu1 127.4(7) . .
C8 O2 Eu1 130.0(5) . .
C5 O2 Eu1 121.8(8) . .
C8A O2 Eu1 119.0(4) . .
C9 N2 N1 107.9(2) . .
C9 N2 Eu1 171.83(18) . 3_666
N1 N2 Eu1 78.19(12) . 3_666
C9 N2 Eu1 89.40(15) . .
N1 N2 Eu1 74.19(12) . .
Eu1 N2 Eu1 97.62(7) 3_666 .
C1 C2 C3 101.1(3) . .
C1 C2 H2A 111.5 . .
C3 C2 H2A 111.5 . .
C1 C2 H2B 111.5 . .
C3 C2 H2B 111.5 . .
H2A C2 H2B 109.4 . .
C19 N3 N4 108.1(2) . .
C19 N3 Eu1 170.03(19) . .
N4 N3 Eu1 75.04(13) . .
C2 C3 C4 102.9(3) . .
C2 C3 H3A 111.2 . .
C4 C3 H3A 111.2 . .
C2 C3 H3B 111.2 . .
C4 C3 H3B 111.2 . .
H3A C3 H3B 109.1 . .
C17 N4 N3 107.8(2) . .
C17 N4 Eu1 170.66(18) . .
N3 N4 Eu1 73.45(13) . .
O1 C4 C3 105.8(3) . .
O1 C4 H4A 110.6 . .
C3 C4 H4A 110.6 . .
O1 C4 H4B 110.6 . .
C3 C4 H4B 110.6 . .
H4A C4 H4B 108.7 . .
O2 C5 C6 104.7(10) . .
O2 C5 H5A 110.8 . .
C6 C5 H5A 110.8 . .
O2 C5 H5B 110.8 . .
C6 C5 H5B 110.8 . .
H5A C5 H5B 108.9 . .
C7 C6 C5 100.9(11) . .
C7 C6 H6A 111.6 . .
C5 C6 H6A 111.6 . .
C7 C6 H6B 111.6 . .
C5 C6 H6B 111.6 . .
H6A C6 H6B 109.4 . .
C6 C7 C8 104.0(8) . .
C6 C7 H7A 110.9 . .
C8 C7 H7A 110.9 . .
C6 C7 H7B 110.9 . .
C8 C7 H7B 110.9 . .
H7A C7 H7B 109.0 . .
O2 C8 C7 106.7(9) . .
O2 C8 H8A 110.4 . .
C7 C8 H8A 110.4 . .
O2 C8 H8B 110.4 . .
C7 C8 H8B 110.4 . .
H8A C8 H8B 108.6 . .
O2 C5A C6A 104.2(9) . .
O2 C5A H5A1 110.9 . .
C6A C5A H5A1 110.9 . .
O2 C5A H5A2 110.9 . .
C6A C5A H5A2 110.9 . .
H5A1 C5A H5A2 108.9 . .
C7A C6A C5A 103.6(7) . .
C7A C6A H6A1 111.0 . .
C5A C6A H6A1 111.0 . .
C7A C6A H6A2 111.0 . .
C5A C6A H6A2 111.0 . .
H6A1 C6A H6A2 109.0 . .
C6A C7A C8A 101.8(6) . .
C6A C7A H7A1 111.4 . .
C8A C7A H7A1 111.4 . .
C6A C7A H7A2 111.4 . .
C8A C7A H7A2 111.4 . .
H7A1 C7A H7A2 109.3 . .
O2 C8A C7A 106.1(8) . .
O2 C8A H8A1 110.5 . .
C7A C8A H8A1 110.5 . .
O2 C8A H8A2 110.5 . .
C7A C8A H8A2 110.5 . .
H8A1 C8A H8A2 108.7 . .
N2 C9 C10 109.7(2) . .
N2 C9 C16 120.9(3) . .
C10 C9 C16 129.3(3) . .
N2 C9 Eu1 65.10(13) . .
C10 C9 Eu1 82.76(15) . .
C16 C9 Eu1 119.13(19) . .
C9 C10 C11 105.1(2) . .
C9 C10 Eu1 72.05(15) . .
C11 C10 Eu1 69.65(14) . .
C9 C10 H10A 127.3 . .
C11 C10 H10A 127.3 . .
Eu1 C10 H10A 127.3 . .
N1 C11 C10 109.0(2) . .
N1 C11 C12 120.9(2) . .
C10 C11 C12 130.0(2) . .
N1 C11 Eu1 65.66(13) . .
C10 C11 Eu1 84.96(16) . .
C12 C11 Eu1 117.64(16) . .
C11 C12 C15 110.2(2) . .
C11 C12 C13 110.5(2) . .
C15 C12 C13 109.4(3) . .
C11 C12 C14 108.6(2) . .
C15 C12 C14 109.6(3) . .
C13 C12 C14 108.6(3) . .
C12 C13 H13A 109.5 . .
C12 C13 H13B 109.5 . .
H13A C13 H13B 109.5 . .
C12 C13 H13C 109.5 . .
H13A C13 H13C 109.5 . .
H13B C13 H13C 109.5 . .
C12 C14 H14A 109.5 . .
C12 C14 H14B 109.5 . .
H14A C14 H14B 109.5 . .
C12 C14 H14C 109.5 . .
H14A C14 H14C 109.5 . .
H14B C14 H14C 109.5 . .
C12 C15 H15A 109.5 . .
C12 C15 H15B 109.5 . .
H15A C15 H15B 109.5 . .
C12 C15 H15C 109.5 . .
H15A C15 H15C 109.5 . .
H15B C15 H15C 109.5 . .
C9 C16 H16A 109.5 . .
C9 C16 H16B 109.5 . .
H16A C16 H16B 109.5 . .
C9 C16 H16C 109.5 . .
H16A C16 H16C 109.5 . .
H16B C16 H16C 109.5 . .
N4 C17 C18 109.7(2) . .
N4 C17 C21 122.5(2) . .
C18 C17 C21 127.7(2) . .
C19 C18 C17 104.6(2) . .
C19 C18 H18A 127.7 . .
C17 C18 H18A 127.7 . .
N3 C19 C18 109.7(2) . .
N3 C19 C20 121.3(2) . .
C18 C19 C20 129.0(2) . .
C19 C20 H20A 109.5 . .
C19 C20 H20B 109.5 . .
H20A C20 H20B 109.5 . .
C19 C20 H20C 109.5 . .
H20A C20 H20C 109.5 . .
H20B C20 H20C 109.5 . .
C22 C21 C17 111.3(2) . .
C22 C21 C23 109.0(3) . .
C17 C21 C23 109.7(2) . .
C22 C21 C24 110.5(3) . .
C17 C21 C24 109.0(3) . .
C23 C21 C24 107.2(3) . .
C21 C22 H22A 109.5 . .
C21 C22 H22B 109.5 . .
H22A C22 H22B 109.5 . .
C21 C22 H22C 109.5 . .
H22A C22 H22C 109.5 . .
H22B C22 H22C 109.5 . .
C21 C23 H23A 109.5 . .
C21 C23 H23B 109.5 . .
H23A C23 H23B 109.5 . .
C21 C23 H23C 109.5 . .
H23A C23 H23C 109.5 . .
H23B C23 H23C 109.5 . .
C21 C24 H24A 109.5 . .
C21 C24 H24B 109.5 . .
H24A C24 H24B 109.5 . .
C21 C24 H24C 109.5 . .
H24A C24 H24C 109.5 . .
H24B C24 H24C 109.5 . .

loop_
_geom_bond_atom_site_label_1
_geom_bond_atom_site_label_2
_geom_bond_distance
_geom_bond_site_symmetry_2
Eu1 N3 2.541(2) .
Eu1 N4 2.561(2) .
Eu1 N2 2.564(2) 3_666
Eu1 O2 2.5753(19) .
Eu1 O1 2.620(2) .
Eu1 N1 2.654(2) 3_666
Eu1 N1 2.798(2) .
Eu1 N2 2.837(2) .
Eu1 C11 3.070(2) .
Eu1 C9 3.128(3) .
Eu1 C10 3.261(3) .
Eu1 Eu1 4.0684(3) 3_666
O1 C1 1.442(3) .
O1 C4 1.443(4) .
N1 C11 1.355(3) .
N1 N2 1.388(3) .
N1 Eu1 2.654(2) 3_666
C1 C2 1.512(5) .
C1 H1A 0.9900 .
C1 H1B 0.9900 .
O2 C5A 1.439(10) .
O2 C8 1.444(11) .
O2 C5 1.445(12) .
O2 C8A 1.453(10) .
N2 C9 1.347(3) .
N2 Eu1 2.564(2) 3_666
C2 C3 1.516(5) .
C2 H2A 0.9900 .
C2 H2B 0.9900 .
N3 C19 1.341(3) .
N3 N4 1.385(3) .
C3 C4 1.521(5) .
C3 H3A 0.9900 .
C3 H3B 0.9900 .
N4 C17 1.340(3) .
C4 H4A 0.9900 .
C4 H4B 0.9900 .
C5 C6 1.515(15) .
C5 H5A 0.9900 .
C5 H5B 0.9900 .
C6 C7 1.499(11) .
C6 H6A 0.9900 .
C6 H6B 0.9900 .
C7 C8 1.509(12) .
C7 H7A 0.9900 .
C7 H7B 0.9900 .
C8 H8A 0.9900 .
C8 H8B 0.9900 .
C5A C6A 1.523(14) .
C5A H5A1 0.9900 .
C5A H5A2 0.9900 .
C6A C7A 1.497(9) .
C6A H6A1 0.9900 .
C6A H6A2 0.9900 .
C7A C8A 1.512(12) .
C7A H7A1 0.9900 .
C7A H7A2 0.9900 .
C8A H8A1 0.9900 .
C8A H8A2 0.9900 .
C9 C10 1.399(4) .
C9 C16 1.499(4) .
C10 C11 1.404(4) .
C10 H10A 1.0000 .
C11 C12 1.515(4) .
C12 C15 1.527(4) .
C12 C13 1.531(4) .
C12 C14 1.532(4) .
C13 H13A 0.9800 .
C13 H13B 0.9800 .
C13 H13C 0.9800 .
C14 H14A 0.9800 .
C14 H14B 0.9800 .
C14 H14C 0.9800 .
C15 H15A 0.9800 .
C15 H15B 0.9800 .
C15 H15C 0.9800 .
C16 H16A 0.9800 .
C16 H16B 0.9800 .
C16 H16C 0.9800 .
C17 C18 1.402(4) .
C17 C21 1.516(4) .
C18 C19 1.396(4) .
C18 H18A 0.9500 .
C19 C20 1.495(4) .
C20 H20A 0.9800 .
C20 H20B 0.9800 .
C20 H20C 0.9800 .
C21 C22 1.511(5) .
C21 C23 1.534(4) .
C21 C24 1.535(5) .
C22 H22A 0.9800 .
C22 H22B 0.9800 .
C22 H22C 0.9800 .
C23 H23A 0.9800 .
C23 H23B 0.9800 .
C23 H23C 0.9800 .
C24 H24A 0.9800 .
C24 H24B 0.9800 .
C24 H24C 0.9800 .

loop_
_geom_torsion_atom_site_label_1
_geom_torsion_atom_site_label_2
_geom_torsion_atom_site_label_3
_geom_torsion_atom_site_label_4
_geom_torsion
_geom_torsion_site_symmetry_1
_geom_torsion_site_symmetry_4
C4 O1 C1 C2 20.2(3) . .
Eu1 O1 C1 C2 -120.6(2) . .
C11 N1 N2 C9 0.3(3) . .
Eu1 N1 N2 C9 -174.37(19) 3_666 .
Eu1 N1 N2 C9 84.08(17) . .
C11 N1 N2 Eu1 174.71(18) . 3_666
Eu1 N1 N2 Eu1 -101.54(5) . 3_666
C11 N1 N2 Eu1 -83.75(17) . .
Eu1 N1 N2 Eu1 101.54(5) 3_666 .
O1 C1 C2 C3 -36.0(3) . .
C1 C2 C3 C4 37.8(4) . .
C19 N3 N4 C17 0.2(3) . .
Eu1 N3 N4 C17 170.32(19) . .
C19 N3 N4 Eu1 -170.1(2) . .
C1 O1 C4 C3 4.4(4) . .
Eu1 O1 C4 C3 143.9(2) . .
C2 C3 C4 O1 -26.8(4) . .
C8 O2 C5 C6 28(3) . .
Eu1 O2 C5 C6 -146.6(11) . .
O2 C5 C6 C7 -39(2) . .
C5 C6 C7 C8 35.6(18) . .
C5 O2 C8 C7 -5(2) . .
Eu1 O2 C8 C7 168.9(6) . .
C6 C7 C8 O2 -20.2(18) . .
C8A O2 C5A C6A -14(2) . .
Eu1 O2 C5A C6A -171.7(7) . .
O2 C5A C6A C7A 32.6(18) . .
C5A C6A C7A C8A -37.7(14) . .
C5A O2 C8A C7A -9.8(19) . .
Eu1 O2 C8A C7A 150.1(6) . .
C6A C7A C8A O2 29.7(13) . .
N1 N2 C9 C10 -1.5(3) . .
Eu1 N2 C9 C10 71.7(2) . .
N1 N2 C9 C16 176.5(2) . .
Eu1 N2 C9 C16 -110.3(2) . .
N1 N2 C9 Eu1 -73.16(15) . .
N2 C9 C10 C11 2.0(3) . .
C16 C9 C10 C11 -175.8(3) . .
Eu1 C9 C10 C11 62.21(18) . .
N2 C9 C10 Eu1 -60.24(18) . .
C16 C9 C10 Eu1 122.0(3) . .
N2 N1 C11 C10 0.9(3) . .
Eu1 N1 C11 C10 -75.07(19) . .
N2 N1 C11 C12 -175.2(2) . .
Eu1 N1 C11 C12 108.8(2) . .
N2 N1 C11 Eu1 75.98(15) . .
C9 C10 C11 N1 -1.7(3) . .
Eu1 C10 C11 N1 62.10(16) . .
C9 C10 C11 C12 173.9(3) . .
Eu1 C10 C11 C12 -122.3(3) . .
C9 C10 C11 Eu1 -63.84(19) . .
N1 C11 C12 C15 -174.0(3) . .
C10 C11 C12 C15 10.8(4) . .
Eu1 C11 C12 C15 -97.3(2) . .
N1 C11 C12 C13 -53.0(3) . .
C10 C11 C12 C13 131.8(3) . .
Eu1 C11 C12 C13 23.8(3) . .
N1 C11 C12 C14 66.0(3) . .
C10 C11 C12 C14 -109.2(3) . .
Eu1 C11 C12 C14 142.8(2) . .
N3 N4 C17 C18 -0.1(3) . .
N3 N4 C17 C21 -178.4(2) . .
N4 C17 C18 C19 -0.1(3) . .
C21 C17 C18 C19 178.1(3) . .
N4 N3 C19 C18 -0.2(3) . .
N4 N3 C19 C20 179.7(3) . .
C17 C18 C19 N3 0.2(3) . .
C17 C18 C19 C20 -179.7(3) . .
N4 C17 C21 C22 0.2(4) . .
C18 C17 C21 C22 -177.8(3) . .
N4 C17 C21 C23 -120.6(3) . .
C18 C17 C21 C23 61.4(4) . .
N4 C17 C21 C24 122.3(3) . .
C18 C17 C21 C24 -55.7(4) . .
